data_4130967
loop_
_publ_author_name
'Guang, Jie'
'Liu, Qiyong'
'Hopson, Russell'
'Kagan, Gerald'
'Li, Weibin'
'Monroe, Thomas B.'
'Williard, Paul G.'

_publ_section_title
;
 Conformational Polymorphism of Lithium Pinacolone Enolate.
;
_journal_issue 46
_journal_name_full 'Journal of the American Chemical Society'
_journal_page_first 15177
_journal_page_last 15188
_journal_paper_doi 10.1021/jacs.6b08177
_journal_volume 138
_journal_year 2016
_chemical_formula_moiety 'C18 H33 Li3 O3'
_chemical_formula_sum 'C18 H33 Li3 O3'
_chemical_formula_weight 318.28
_chemical_name_systematic 'Pinacolone enolate'
_space_group_crystal_system triclinic
_space_group_IT_number 2
_space_group_name_Hall '-P 1'
_space_group_name_H-M_alt 'P -1'
_symmetry_Int_Tables_number 2
_atom_sites_solution_primary direct
_audit_creation_date 2016-07-10
_audit_creation_method
;
Olex2 1.2
(compiled 2016.02.16 svn.r3265 for OlexSys, GUI svn.r5155)
;
_cell_angle_alpha 102.936(3)
_cell_angle_beta 115.200(3)
_cell_angle_gamma 99.243(3)
_cell_formula_units_Z 2
_cell_length_a 10.3259(14)
_cell_length_b 10.7672(14)
_cell_length_c 10.8895(15)
_cell_measurement_reflns_used 9008
_cell_measurement_temperature 198(2)
_cell_measurement_theta_max 20.76
_cell_measurement_theta_min 2.19
_cell_volume 1021.7(2)
_computing_molecular_graphics 'Olex2 (Dolomanov et al., 2009)'
_computing_publication_material 'Olex2 (Dolomanov et al., 2009)'
_computing_structure_refinement 'olex2.refine (Bourhis et al., 2015)'
_computing_structure_solution 'ShelXS (Sheldrick, 2008)'
_diffrn_ambient_temperature 198.21
_diffrn_measured_fraction_theta_full 0.9976
_diffrn_measured_fraction_theta_max 0.9976
_diffrn_measurement_device_type 'Bruker APEX-II CCD'
_diffrn_measurement_method '\f and \w scans'
_diffrn_radiation_monochromator graphite
_diffrn_radiation_type 'Mo K\a'
_diffrn_radiation_wavelength 0.71073
_diffrn_reflns_av_R_equivalents 0.0305
_diffrn_reflns_av_unetI/netI 0.0198
_diffrn_reflns_limit_h_max 10
_diffrn_reflns_limit_h_min -10
_diffrn_reflns_limit_k_max 10
_diffrn_reflns_limit_k_min -10
_diffrn_reflns_limit_l_max 10
_diffrn_reflns_limit_l_min -10
_diffrn_reflns_number 13239
_diffrn_reflns_theta_full 26.0000
_diffrn_reflns_theta_max 20.76
_diffrn_reflns_theta_min 2.03
_diffrn_standards_number 0
_exptl_absorpt_coefficient_mu 0.065
_exptl_absorpt_correction_T_max 0.7445
_exptl_absorpt_correction_T_min 0.6663
_exptl_absorpt_correction_type multi-scan
_exptl_absorpt_process_details
;
SADABS-2012/1 (Bruker,2012) was used for absorption correction.
wR2(int) was 0.1274 before and 0.0617 after correction.
The Ratio of minimum to maximum transmission is 0.8950.
The \l/2 correction factor is 0.0015.
;
_exptl_crystal_colour 'clear colourless'
_exptl_crystal_colour_lustre clear
_exptl_crystal_colour_primary colourless
_exptl_crystal_density_diffrn 1.0345
_exptl_crystal_description block
_exptl_crystal_F_000 348.1556
_exptl_crystal_recrystallization_method 'crystallization at -20 C'
_exptl_crystal_size_max 0.2
_exptl_crystal_size_mid 0.2
_exptl_crystal_size_min 0.18
_refine_diff_density_max 0.3780
_refine_diff_density_min -0.2104
_refine_diff_density_rms 0.0421
_refine_ls_d_res_high 1.0025
_refine_ls_d_res_low 10.0423
_refine_ls_goodness_of_fit_ref 1.0574
_refine_ls_hydrogen_treatment constr
_refine_ls_matrix_type full
_refine_ls_number_constraints 45
_refine_ls_number_parameters 225
_refine_ls_number_reflns 2121
_refine_ls_number_restraints 0
_refine_ls_restrained_S_all 1.0574
_refine_ls_R_factor_all 0.0631
_refine_ls_R_factor_gt 0.0546
_refine_ls_shift/su_max 0.0000
_refine_ls_shift/su_mean 0.0000
_refine_ls_structure_factor_coef Fsqd
_refine_ls_weighting_details 'w=1/[\s^2^(Fo^2^)+(0.0537P)^2^+0.9454P] where P=(Fo^2^+2Fc^2^)/3'
_refine_ls_weighting_scheme calc
_refine_ls_wR_factor_gt 0.1288
_refine_ls_wR_factor_ref 0.1341
_reflns_Friedel_coverage 0.0
_reflns_limit_h_max 9
_reflns_limit_h_min -10
_reflns_limit_k_max 10
_reflns_limit_k_min -10
_reflns_limit_l_max 10
_reflns_limit_l_min 0
_reflns_number_gt 1830
_reflns_number_total 2121
_reflns_threshold_expression I>=2u(I)
_cod_data_source_file ja6b08177_si_002.cif
_cod_data_source_block jg14may13_0m_a
_cod_database_code 4130967
_olex2_refinement_description
;
1. Fixed Uiso
 At 1.2 times of:
  All C(H,H) groups
 At 1.5 times of:
  All C(H,H,H) groups
2.a X=CH2 refined with fixed occupancy and ADP/Uiso:
 C1(H1a,H1b), C7(H7a,H7b), C13(H13a,H13b)
2.b Idealised Me refined as rotating group:
 C4(H4a,H4b,H4c), C5(H5a,H5b,H5c), C6(H6a,H6b,H6c), C10(H10a,H10b,H10c),
 C11(H11a,H11b,H11c), C12(H12a,H12b,H12c), C16(H16a,H16b,H16c), C17(H17a,H17b,
 H17c), C18(H18a,H18b,H18c)
;
_olex2_submission_original_sample_id jg14may13
_olex2_submission_special_instructions 'No special instructions were received'

loop_
_space_group_symop_id
_space_group_symop_operation_xyz
1 x,y,z
2 -x,-y,-z

loop_
_atom_site_label
_atom_site_type_symbol
_atom_site_fract_x
_atom_site_fract_y
_atom_site_fract_z
_atom_site_U_iso_or_equiv
_atom_site_adp_type
_atom_site_occupancy
_atom_site_refinement_flags_posn
C1 C 0.2162(4) 0.4361(3) 0.6652(4) 0.0562(9) Uani 1.000000 .
H1a H 0.1492(4) 0.4119(3) 0.7003(4) 0.0674(11) Uiso 1.000000 .
H1b H 0.3017(4) 0.5116(3) 0.7223(4) 0.0674(11) Uiso 1.000000 .
C2 C 0.1902(3) 0.3645(3) 0.5364(3) 0.0398(8) Uani 1.000000 .
C3 C 0.0565(3) 0.2425(3) 0.4384(3) 0.0444(8) Uani 1.000000 .
C4 C -0.0421(3) 0.2652(3) 0.2987(3) 0.0595(10) Uani 1.000000 .
H4a H -0.073(2) 0.3451(12) 0.3208(4) 0.0892(14) Uiso 1.000000 GR
H4b H 0.0143(8) 0.277(2) 0.2470(11) 0.0892(14) Uiso 1.000000 GR
H4c H -0.1309(12) 0.1880(10) 0.2387(11) 0.0892(14) Uiso 1.000000 GR
C5 C 0.1135(4) 0.1241(3) 0.4019(4) 0.0679(11) Uani 1.000000 .
H5a H 0.172(2) 0.1437(10) 0.354(2) 0.1018(16) Uiso 1.000000 GR
H5b H 0.177(2) 0.1080(15) 0.4904(5) 0.1018(16) Uiso 1.000000 GR
H5c H 0.0283(4) 0.0446(6) 0.338(2) 0.1018(16) Uiso 1.000000 GR
C6 C -0.0401(4) 0.2072(4) 0.5066(4) 0.0735(11) Uani 1.000000 .
H6a H 0.0210(8) 0.192(2) 0.5963(14) 0.1103(17) Uiso 1.000000 GR
H6b H -0.081(2) 0.2807(11) 0.527(2) 0.1103(17) Uiso 1.000000 GR
H6c H -0.1224(16) 0.1263(14) 0.4404(12) 0.1103(17) Uiso 1.000000 GR
C7 C 0.4675(3) 0.8250(3) 0.7433(4) 0.0526(9) Uani 1.000000 .
H7a H 0.4566(3) 0.8884(3) 0.8117(4) 0.0631(11) Uiso 1.000000 .
H7b H 0.4058(3) 0.8078(3) 0.6435(4) 0.0631(11) Uiso 1.000000 .
C8 C 0.5692(3) 0.7603(3) 0.7872(3) 0.0388(7) Uani 1.000000 .
C9 C 0.6730(3) 0.7805(3) 0.9433(3) 0.0506(9) Uani 1.000000 .
C10 C 0.6494(4) 0.8851(4) 1.0460(4) 0.0710(11) Uani 1.000000 .
H10a H 0.669(3) 0.9707(7) 1.0304(18) 0.1065(17) Uiso 1.000000 GR
H10b H 0.5461(9) 0.8573(12) 1.0282(18) 0.1065(17) Uiso 1.000000 GR
H10c H 0.7182(19) 0.8942(18) 1.1454(4) 0.1065(17) Uiso 1.000000 GR
C11 C 0.6485(6) 0.6500(4) 0.9726(4) 0.0964(15) Uani 1.000000 .
H11a H 0.5452(11) 0.6195(16) 0.954(3) 0.145(2) Uiso 1.000000 GR
H11b H 0.667(3) 0.5831(10) 0.910(2) 0.145(2) Uiso 1.000000 GR
H11c H 0.718(2) 0.6629(8) 1.0730(10) 0.145(2) Uiso 1.000000 GR
C12 C 0.8344(4) 0.8316(5) 0.9737(4) 0.0988(16) Uani 1.000000 .
H12a H 0.8569(12) 0.7639(13) 0.915(3) 0.148(2) Uiso 1.000000 GR
H12b H 0.8467(10) 0.9135(18) 0.949(3) 0.148(2) Uiso 1.000000 GR
H12c H 0.9028(4) 0.850(3) 1.0758(8) 0.148(2) Uiso 1.000000 GR
C13 C 0.1213(3) 0.5684(3) 0.2162(3) 0.0501(9) Uani 1.000000 .
H13a H 0.0503(3) 0.5833(3) 0.1344(3) 0.0601(10) Uiso 1.000000 .
H13b H 0.0913(3) 0.4997(3) 0.2486(3) 0.0601(10) Uiso 1.000000 .
C14 C 0.2632(3) 0.6437(3) 0.2855(3) 0.0338(7) Uani 1.000000 .
C15 C 0.3190(3) 0.7554(3) 0.2394(3) 0.0402(8) Uani 1.000000 .
C16 C 0.2837(5) 0.8782(4) 0.3032(5) 0.0920(14) Uani 1.000000 .
H16a H 0.333(3) 0.9017(18) 0.4080(5) 0.138(2) Uiso 1.000000 GR
H16b H 0.320(3) 0.9527(9) 0.277(3) 0.138(2) Uiso 1.000000 GR
H16c H 0.1753(6) 0.8591(10) 0.265(2) 0.138(2) Uiso 1.000000 GR
C17 C 0.2424(5) 0.7226(4) 0.0780(4) 0.0923(14) Uani 1.000000 .
H17a H 0.282(2) 0.7969(13) 0.0537(4) 0.138(2) Uiso 1.000000 GR
H17b H 0.261(3) 0.6420(18) 0.0344(5) 0.138(2) Uiso 1.000000 GR
H17c H 0.1346(6) 0.708(3) 0.0413(5) 0.138(2) Uiso 1.000000 GR
C18 C 0.4868(4) 0.7914(4) 0.2969(5) 0.0853(14) Uani 1.000000 .
H18a H 0.5375(4) 0.826(3) 0.4021(5) 0.128(2) Uiso 1.000000 GR
H18b H 0.5145(5) 0.7119(8) 0.266(3) 0.128(2) Uiso 1.000000 GR
H18c H 0.5170(6) 0.859(2) 0.260(3) 0.128(2) Uiso 1.000000 GR
Li1 Li 0.3678(5) 0.5868(5) 0.5690(5) 0.0444(12) Uani 1.000000 .
Li2 Li 0.2891(5) 0.4322(5) 0.3191(5) 0.0430(12) Uani 1.000000 .
Li3 Li 0.5717(5) 0.6889(5) 0.5148(5) 0.0476(13) Uani 1.000000 .
O1 O 0.2829(2) 0.39681(18) 0.48313(19) 0.0414(6) Uani 1.000000 .
O2 O 0.5850(2) 0.66999(19) 0.69200(19) 0.0442(6) Uani 1.000000 .
O3 O 0.3641(2) 0.62668(18) 0.40293(19) 0.0403(5) Uani 1.000000 .

loop_
_atom_site_aniso_label
_atom_site_aniso_U_11
_atom_site_aniso_U_22
_atom_site_aniso_U_33
_atom_site_aniso_U_12
_atom_site_aniso_U_13
_atom_site_aniso_U_23
C1 0.055(2) 0.059(2) 0.053(2) 0.0089(17) 0.0291(18) 0.0136(18)
C2 0.0402(18) 0.0414(18) 0.042(2) 0.0167(15) 0.0190(16) 0.0199(16)
C3 0.0394(18) 0.0427(18) 0.053(2) 0.0093(15) 0.0223(16) 0.0203(16)
C4 0.042(2) 0.056(2) 0.062(2) 0.0019(16) 0.0123(18) 0.0206(18)
C5 0.057(2) 0.041(2) 0.086(3) 0.0131(17) 0.022(2) 0.0119(18)
C6 0.061(2) 0.079(3) 0.083(3) 0.001(2) 0.042(2) 0.030(2)
C7 0.051(2) 0.0490(19) 0.052(2) 0.0181(17) 0.0206(17) 0.0109(16)
C8 0.0373(18) 0.0359(17) 0.0388(19) 0.0057(14) 0.0182(15) 0.0082(15)
C9 0.048(2) 0.060(2) 0.0357(19) 0.0155(16) 0.0180(16) 0.0055(16)
C10 0.068(3) 0.085(3) 0.049(2) 0.019(2) 0.029(2) 0.004(2)
C11 0.145(4) 0.084(3) 0.049(2) 0.046(3) 0.026(3) 0.033(2)
C12 0.042(2) 0.164(5) 0.050(2) 0.021(3) 0.010(2) -0.007(3)
C13 0.043(2) 0.0506(19) 0.055(2) 0.0148(17) 0.0171(17) 0.0249(17)
C14 0.0336(18) 0.0350(16) 0.0327(17) 0.0130(15) 0.0148(15) 0.0112(14)
C15 0.0365(18) 0.0448(18) 0.0412(18) 0.0146(14) 0.0165(15) 0.0202(15)
C16 0.130(4) 0.051(2) 0.131(4) 0.029(2) 0.088(3) 0.041(2)
C17 0.094(3) 0.103(3) 0.060(3) 0.000(3) 0.020(2) 0.047(2)
C18 0.060(2) 0.107(3) 0.122(4) 0.030(2) 0.048(3) 0.082(3)
Li1 0.044(3) 0.050(3) 0.042(3) 0.015(2) 0.022(2) 0.016(2)
Li2 0.039(3) 0.049(3) 0.040(3) 0.015(2) 0.017(2) 0.015(2)
Li3 0.040(3) 0.051(3) 0.048(3) 0.011(2) 0.017(2) 0.022(3)
O1 0.0346(11) 0.0476(12) 0.0460(12) 0.0083(9) 0.0217(10) 0.0204(10)
O2 0.0440(13) 0.0493(12) 0.0327(12) 0.0192(10) 0.0132(10) 0.0081(10)
O3 0.0351(12) 0.0470(12) 0.0381(12) 0.0134(9) 0.0130(10) 0.0211(10)

loop_
_atom_type_symbol
_atom_type_scat_dispersion_real
_atom_type_scat_dispersion_imag
_atom_type_scat_Cromer_Mann_a1
_atom_type_scat_Cromer_Mann_a2
_atom_type_scat_Cromer_Mann_a3
_atom_type_scat_Cromer_Mann_a4
_atom_type_scat_Cromer_Mann_b1
_atom_type_scat_Cromer_Mann_b2
_atom_type_scat_Cromer_Mann_b3
_atom_type_scat_Cromer_Mann_b4
_atom_type_scat_Cromer_Mann_c
_atom_type_scat_source
_atom_type_scat_dispersion_source
H 0.00000 0.00000 0.49300 0.32291 0.14019 0.04081 10.51090 26.12570 3.14236 57.79970 0.0030380000826 'International Tables Volume C Table 6.1.1.4 (pp. 500-502)' 'Henke, Gullikson and Davis, At. Data and Nucl. Data Tables, 1993, 54, 2'
C 0.00347 0.00161 2.31000 1.02000 1.58860 0.86500 20.84390 10.20750 0.56870 51.65120 0.215599998832 'International Tables Volume C Table 6.1.1.4 (pp. 500-502)' 'Henke, Gullikson and Davis, At. Data and Nucl. Data Tables, 1993, 54, 2'
O 0.01158 0.00611 3.04850 2.28680 1.54630 0.86700 13.27710 5.70110 0.32390 32.90890 0.250800013542 'International Tables Volume C Table 6.1.1.4 (pp. 500-502)' 'Henke, Gullikson and Davis, At. Data and Nucl. Data Tables, 1993, 54, 2'
Li -0.00003 0.00005 1.12820 0.75080 0.61750 0.46530 3.95460 1.05240 85.39050 168.26100 0.0377000011504 'International Tables Volume C Table 6.1.1.4 (pp. 500-502)' 'Henke, Gullikson and Davis, At. Data and Nucl. Data Tables, 1993, 54, 2'

loop_
_geom_angle_atom_site_label_1
_geom_angle_atom_site_label_2
_geom_angle_atom_site_label_3
_geom_angle
_geom_angle_site_symmetry_1
_geom_angle_site_symmetry_3
H1b C1 H1a 120.0 . .
C2 C1 H1a 120.0 . .
C2 C1 H1b 120.0 . .
C3 C2 C1 123.4(3) . .
O1 C2 C1 121.4(3) . .
O1 C2 C3 115.2(3) . .
C4 C3 C2 110.3(2) . .
C5 C3 C2 108.5(2) . .
C5 C3 C4 108.5(3) . .
C6 C3 C2 112.9(3) . .
C6 C3 C4 108.1(3) . .
C6 C3 C5 108.5(3) . .
H4a C4 C3 109.5 . .
H4b C4 C3 109.5 . .
H4b C4 H4a 109.5 . .
H4c C4 C3 109.5 . .
H4c C4 H4a 109.5 . .
H4c C4 H4b 109.5 . .
H5a C5 C3 109.5 . .
H5b C5 C3 109.5 . .
H5b C5 H5a 109.5 . .
H5c C5 C3 109.5 . .
H5c C5 H5a 109.5 . .
H5c C5 H5b 109.5 . .
H6a C6 C3 109.5 . .
H6b C6 C3 109.5 . .
H6b C6 H6a 109.5 . .
H6c C6 C3 109.5 . .
H6c C6 H6a 109.5 . .
H6c C6 H6b 109.5 . .
H7b C7 H7a 120.0 . .
C8 C7 H7a 120.0 . .
C8 C7 H7b 120.0 . .
C9 C8 C7 124.2(3) . .
O2 C8 C7 120.7(3) . .
O2 C8 C9 115.1(2) . .
C10 C9 C8 112.4(3) . .
C11 C9 C8 109.7(3) . .
C11 C9 C10 108.9(3) . .
C12 C9 C8 108.4(3) . .
C12 C9 C10 106.8(3) . .
C12 C9 C11 110.6(3) . .
H10a C10 C9 109.5 . .
H10b C10 C9 109.5 . .
H10b C10 H10a 109.5 . .
H10c C10 C9 109.5 . .
H10c C10 H10a 109.5 . .
H10c C10 H10b 109.5 . .
H11a C11 C9 109.5 . .
H11b C11 C9 109.5 . .
H11b C11 H11a 109.5 . .
H11c C11 C9 109.5 . .
H11c C11 H11a 109.5 . .
H11c C11 H11b 109.5 . .
H12a C12 C9 109.5 . .
H12b C12 C9 109.5 . .
H12b C12 H12a 109.5 . .
H12c C12 C9 109.5 . .
H12c C12 H12a 109.5 . .
H12c C12 H12b 109.5 . .
H13b C13 H13a 120.0 . .
C14 C13 H13a 120.0 . .
C14 C13 H13b 120.0 . .
C15 C14 C13 122.8(2) . .
O3 C14 C13 120.9(2) . .
O3 C14 C15 116.3(2) . .
C16 C15 C14 107.3(2) . .
C17 C15 C14 112.5(3) . .
C17 C15 C16 108.1(3) . .
C18 C15 C14 112.2(2) . .
C18 C15 C16 107.4(3) . .
C18 C15 C17 109.1(3) . .
H16a C16 C15 109.5 . .
H16b C16 C15 109.5 . .
H16b C16 H16a 109.5 . .
H16c C16 C15 109.5 . .
H16c C16 H16a 109.5 . .
H16c C16 H16b 109.5 . .
H17a C17 C15 109.5 . .
H17b C17 C15 109.5 . .
H17b C17 H17a 109.5 . .
H17c C17 C15 109.5 . .
H17c C17 H17a 109.5 . .
H17c C17 H17b 109.5 . .
H18a C18 C15 109.5 . .
H18b C18 C15 109.5 . .
H18b C18 H18a 109.5 . .
H18c C18 C15 109.5 . .
H18c C18 H18a 109.5 . .
H18c C18 H18b 109.5 . .
O2 Li1 O1 121.7(3) . .
O3 Li1 O1 98.3(2) . .
O3 Li1 O2 94.4(2) . .
O1 Li2 Li3 47.21(16) . 2_666
O2 Li2 Li3 49.14(16) 2_666 2_666
O2 Li2 O1 96.0(2) 2_666 .
O3 Li2 Li3 113.9(2) . 2_666
O3 Li2 O1 97.1(2) . .
O3 Li2 O2 121.3(3) . 2_666
O1 Li3 Li2 48.98(16) 2_666 2_666
O2 Li3 Li2 46.56(16) . 2_666
O2 Li3 O1 95.2(2) . 2_666
O3 Li3 Li2 120.3(2) . 2_666
O3 Li3 O1 129.6(3) . 2_666
O3 Li3 O2 97.9(2) . .
Li1 O1 C2 105.0(2) . .
Li2 O1 C2 143.5(2) . .
Li2 O1 Li1 82.7(2) . .
Li3 O1 C2 123.4(2) 2_666 .
Li3 O1 Li1 111.7(2) 2_666 .
Li3 O1 Li2 83.8(2) 2_666 .
Li1 O2 C8 93.7(2) . .
Li2 O2 C8 141.3(2) 2_666 .
Li2 O2 Li1 117.8(2) 2_666 .
Li3 O2 C8 124.1(2) . .
Li3 O2 Li1 82.2(2) . .
Li3 O2 Li2 84.3(2) . 2_666
Li1 O3 C14 136.6(2) . .
Li2 O3 C14 92.8(2) . .
Li2 O3 Li1 81.7(2) . .
Li3 O3 C14 135.2(2) . .
Li3 O3 Li1 85.0(2) . .
Li3 O3 Li2 113.0(2) . .

loop_
_geom_bond_atom_site_label_1
_geom_bond_atom_site_label_2
_geom_bond_distance
_geom_bond_site_symmetry_2
C1 H1a 0.9500 .
C1 H1b 0.9500 .
C1 C2 1.328(4) .
C2 C3 1.519(4) .
C2 O1 1.353(3) .
C3 C4 1.528(4) .
C3 C5 1.532(4) .
C3 C6 1.525(4) .
C4 H4a 0.9800 .
C4 H4b 0.9800 .
C4 H4c 0.9800 .
C5 H5a 0.9800 .
C5 H5b 0.9800 .
C5 H5c 0.9800 .
C6 H6a 0.9800 .
C6 H6b 0.9800 .
C6 H6c 0.9800 .
C7 H7a 0.9500 .
C7 H7b 0.9500 .
C7 C8 1.332(4) .
C8 C9 1.515(4) .
C8 O2 1.338(3) .
C9 C10 1.528(4) .
C9 C11 1.515(5) .
C9 C12 1.531(5) .
C10 H10a 0.9800 .
C10 H10b 0.9800 .
C10 H10c 0.9800 .
C11 H11a 0.9800 .
C11 H11b 0.9800 .
C11 H11c 0.9800 .
C12 H12a 0.9800 .
C12 H12b 0.9800 .
C12 H12c 0.9800 .
C13 H13a 0.9500 .
C13 H13b 0.9500 .
C13 C14 1.333(4) .
C14 C15 1.524(4) .
C14 O3 1.336(3) .
C15 C16 1.525(5) .
C15 C17 1.513(5) .
C15 C18 1.515(4) .
C16 H16a 0.9800 .
C16 H16b 0.9800 .
C16 H16c 0.9800 .
C17 H17a 0.9800 .
C17 H17b 0.9800 .
C17 H17c 0.9800 .
C18 H18a 0.9800 .
C18 H18b 0.9800 .
C18 H18c 0.9800 .
Li1 O1 1.923(5) .
Li1 O2 1.971(5) .
Li1 O3 1.936(5) .
Li2 Li3 2.546(7) 2_666
Li2 O1 1.932(5) .
Li2 O2 1.857(5) 2_666
Li2 O3 1.960(5) .
Li3 O1 1.879(5) 2_666
Li3 O2 1.935(5) .
Li3 O3 1.865(5) .
